data_1511495
loop_
_publ_author_name
'Mikhalenko, S.I.'
'Zavalii, L.V.'
'Kuz'ma, Yu.B.'

_publ_section_title
;
 New scandium borides with the yttrium chromium boride (Y Cr B4) type
 structure
;
_journal_name_full 'Izvestiya Akademii Nauk SSSR, Neorganicheskie Materialy'
_journal_page_first 1814
_journal_page_last 1816
_journal_volume 24
_journal_year 1988
_chemical_formula_sum 'B4 Ni Sc'
_chemical_name_systematic 'Sc Ni B4'
_space_group_IT_number 55
_symmetry_space_group_name_Hall '-P 2 2ab'
_symmetry_space_group_name_H-M 'P b a m'
_cell_angle_alpha 90
_cell_angle_beta 90
_cell_angle_gamma 90
_cell_formula_units_Z 4
_cell_length_a 5.7853
_cell_length_b 11.208
_cell_length_c 3.2737
_cell_volume 212.272
_citation_journal_id_ASTM IVNMAW
_cod_data_source_file boron4-x_125.cif
_cod_data_source_block B4Ni1Sc1
_cod_original_cell_volume 212.2721
_cod_original_formula_sum 'B4 Ni1 Sc1'
_cod_database_code 1511495

loop_
_symmetry_equiv_pos_as_xyz
x,y,z
-x,-y,z
x+1/2,-y+1/2,-z
-x+1/2,y+1/2,-z
-x,-y,-z
x,y,-z
-x-1/2,y-1/2,z
x-1/2,-y-1/2,z

loop_
_atom_site_label
_atom_site_type_symbol
_atom_site_fract_x
_atom_site_fract_y
_atom_site_fract_z
_atom_site_occupancy
_atom_site_U_iso_or_equiv
B4 B 0.495 0.225 0.5 1 0.0
Ni1 Ni 0.139 0.4104 0 1 0.0
Sc1 Sc 0.138 0.1501 0 1 0.0
B3 B 0.382 0.044 0.5 1 0.0
B2 B 0.367 0.494 0.5 1 0.0
B1 B 0.26 0.307 0.5 1 0.0
